data_9016969
loop_
_publ_author_name
'Wadoski-Romeijn E'
'Armbruster, T.'

_publ_section_title
;
 Topotactic transformation and dehydration of the zeolite gismondine
 to a novel Ca feldspar structure
 Note: T = 150 C, Phase C, Path 1
;
_journal_name_full 'American Mineralogist'
_journal_page_first 1988
_journal_page_last 1997
_journal_volume 98
_journal_year 2013
_chemical_compound_source 'Rio Pian del Foco, Genova province, Italy'
_chemical_formula_sum 'Al4 Ca1.941 H8 O20 Si4'
_chemical_name_mineral Gismondine
_space_group_IT_number 19
_space_group_name_Hall 'P 2ac 2ab'
_space_group_name_H-M_alt 'P 21 21 21'
_symmetry_space_group_name_H-M 'P 21 21 21'
_cell_angle_alpha 90
_cell_angle_beta 90
_cell_angle_gamma 90
_cell_formula_units_Z 4
_cell_length_a 13.9014
_cell_length_b 8.9469
_cell_length_c 13.9697
_cell_volume 1737.474
_database_code_amcsd 0020101
_diffrn_ambient_temperature 423.15
_exptl_crystal_density_diffrn 2.394
_cod_data_source_file inputs/fixed/downloads/05/05600.cif
_cod_data_source_block 05600
_cod_original_formula_sum 'Si4 Al4 O20 Ca1.941 H8'
_cod_database_code 9016969

loop_
_space_group_symop_operation_xyz
x,y,z
-x,1/2+y,1/2-z
1/2+x,1/2-y,-z
1/2-x,-y,1/2+z

loop_
_atom_site_aniso_label
_atom_site_aniso_U_11
_atom_site_aniso_U_22
_atom_site_aniso_U_33
_atom_site_aniso_U_12
_atom_site_aniso_U_13
_atom_site_aniso_U_23
Si1 0.01100 0.02800 0.02170 0.00060 -0.00020 0.00180
Si2 0.00830 0.02700 0.02700 -0.00040 0.00070 0.00220
Si3 0.01320 0.02180 0.02170 0.00050 0.00080 0.00050
Si4 0.01210 0.02190 0.02320 0.00000 -0.00100 0.00170
Al1 0.01100 0.02700 0.02400 0.00110 0.00030 0.00090
Al2 0.01500 0.02600 0.02300 -0.00190 0.00030 -0.00120
Al3 0.00980 0.02500 0.02080 -0.00130 0.00090 0.00260
Al4 0.01500 0.02300 0.02400 -0.00100 0.00070 -0.00210
O1 0.01600 0.03400 0.04600 0.00100 -0.00900 0.00800
O2 0.01500 0.03800 0.02900 0.00100 -0.01300 0.01100
O3 0.02400 0.03600 0.02100 0.00600 -0.00100 0.00100
O4 0.01700 0.03900 0.02700 0.00100 -0.00600 -0.00300
O5 0.02100 0.04200 0.02900 -0.00300 0.00800 0.00600
O6 0.03000 0.03900 0.03100 0.00500 0.00500 -0.00200
O7 0.01900 0.03500 0.02500 -0.00200 -0.00300 0.00500
O8 0.03700 0.03300 0.02600 0.00500 -0.00700 0.00100
O9 0.00600 0.02700 0.04000 0.00100 0.00500 0.00100
O10 0.01200 0.02900 0.03600 0.00000 -0.00100 0.00400
O11 0.01500 0.03500 0.03700 -0.00100 -0.00200 -0.00500
O12 0.02000 0.04900 0.02400 -0.00500 -0.00400 -0.01000
O13 0.01700 0.04600 0.03600 0.00700 0.00300 0.00700
O14 0.02500 0.04600 0.02500 0.01400 0.00500 -0.00200
O15 0.01900 0.03100 0.02400 0.00000 -0.00600 0.00200
O16 0.01200 0.03700 0.03800 -0.00100 -0.00600 0.00000
Ca1 0.02990 0.04110 0.02820 0.00160 -0.00910 -0.00260
Ca2A 0.01900 0.04300 0.03100 0.00720 0.00250 -0.00200
Wat1 0.03000 0.10600 0.03500 0.01300 -0.00600 -0.00800
Wat2 0.04400 0.05500 0.11400 -0.00500 0.01500 -0.02400
Wat3 0.04300 0.04300 0.05500 0.00000 0.00300 0.00000
Wat4 0.02600 0.06000 0.10000 -0.00800 0.01700 0.00700

loop_
_atom_site_label
_atom_site_fract_x
_atom_site_fract_y
_atom_site_fract_z
_atom_site_occupancy
_atom_site_U_iso_or_equiv
_atom_site_type_symbol
_atom_site_attached_hydrogens
Si1 0.06100 0.24240 0.75020 1.00000 0.02030 Si 0
Si2 0.63090 0.75530 0.75160 1.00000 0.02070 Si 0
Si3 0.15080 0.38800 0.46350 1.00000 0.01890 Si 0
Si4 0.64930 0.39530 0.96730 1.00000 0.01910 Si 0
Al1 0.99790 0.99810 0.18050 1.00000 0.02060 Al 0
Al2 0.49470 0.00830 0.38790 1.00000 0.02100 Al 0
Al3 0.71370 0.35410 0.39230 1.00000 0.01870 Al 0
Al4 0.21420 0.36300 0.89480 1.00000 0.02080 Al 0
O1 0.98500 0.33610 0.68690 1.00000 0.03200 O 0
O2 0.49010 0.33980 0.17420 1.00000 0.02700 O 0
O3 0.55250 0.88640 0.76900 1.00000 0.02700 O 0
O4 0.07930 0.90410 0.25740 1.00000 0.02800 O 0
O5 0.11830 0.11580 0.69010 1.00000 0.03100 O 0
O6 0.62830 0.14060 0.19510 1.00000 0.03400 O 0
O7 0.16640 0.21750 0.50100 1.00000 0.02600 O 0
O8 0.67590 0.22940 0.00420 1.00000 0.03200 O 0
O9 0.25510 0.96490 0.58610 1.00000 0.02400 O 0
O10 0.74710 0.95650 0.06840 1.00000 0.02600 O 0
O11 0.11730 0.99740 0.94490 1.00000 0.02900 O 0
O12 0.59910 0.01180 0.45740 1.00000 0.03100 O 0
O13 0.79730 0.23780 0.34260 1.00000 0.03300 O 0
O14 0.31850 0.28200 0.85130 1.00000 0.03200 O 0
O15 0.07940 0.36740 0.37270 1.00000 0.02400 O 0
O16 0.55940 0.38660 0.89730 1.00000 0.02900 O 0
Ca1 0.07200 0.08860 0.38450 1.00000 0.03310 Ca 0
Ca2A 0.86180 0.33100 0.82470 0.79100 0.03110 Ca 0
Ca2B 0.84040 0.24000 0.89350 0.15000 0.03000 Ca 0
Wat1 0.24370 0.86400 0.82070 1.00000 0.05700 O 2
Wat2 0.74140 0.88400 0.31880 1.00000 0.07100 O 2
Wat3 0.07030 0.85700 0.49000 1.00000 0.04700 O 2
Wat4 0.94330 0.12940 0.49720 1.00000 0.06200 O 2

loop_
_cod_changelog_entry_id
_cod_changelog_entry_author
_cod_changelog_entry_date
_cod_changelog_entry_text
1
;cod-tools version 3.8.0
Id: cif_guess_AMCSD_atom_types 9574 2023-05-10 09:00:05Z saulius
;
2023-05-10T18:57:34+03:00
;Derived atom types and hydrogen counts
from atom names that follow the AMCSD naming convention
(Wat == water, O-H == hydroxyl).
;

loop_
_cod_related_entry_id
_cod_related_entry_database
_cod_related_entry_code
1 AMCSD 0020101
